data_4518195
loop_
_publ_author_name
'Harada, Shingo'
'Kobayashi, Mayu'
'Kono, Masato'
'Nemoto, Tetsuhiro'

_publ_section_title
;
 Site-Selective and Chemoselective C--H Functionalization for the
 Synthesis of Spiroaminals via a Silver-Catalyzed Nitrene Transfer
 Reaction
;
_journal_issue 22
_journal_name_full 'ACS Catalysis'
_journal_page_first 13296
_journal_page_last 13304
_journal_paper_doi 10.1021/acscatal.0c04057
_journal_volume 10
_journal_year 2020
_chemical_absolute_configuration 'CHOOSE rm ad rmad syn or unk'
_chemical_formula_moiety 'C20 H19 Br N2 O3'
_chemical_formula_sum 'C20 H19 Br N2 O3'
_chemical_formula_weight 415.29
_space_group_crystal_system orthorhombic
_space_group_IT_number 19
_space_group_name_Hall 'P 2ac 2ab'
_space_group_name_H-M_alt 'P 21 21 21'
_atom_sites_solution_hydrogens geom
_atom_sites_solution_primary direct
_atom_sites_solution_secondary difmap
_cell_angle_alpha 90.0000
_cell_angle_beta 90.0000
_cell_angle_gamma 90.0000
_cell_formula_units_Z 8
_cell_length_a 11.3768(2)
_cell_length_b 13.3425(2)
_cell_length_c 24.5874(5)
_cell_measurement_reflns_used 30487
_cell_measurement_temperature 93
_cell_measurement_theta_max 68.16
_cell_measurement_theta_min 3.31
_cell_volume 3732.24(11)
_computing_cell_refinement 'RAPID AUTO'
_computing_data_collection 'RAPID AUTO (Rigaku, ????)'
_computing_data_reduction 'RAPID AUTO'
_computing_molecular_graphics 'CrystalStructure 4.3'
_computing_publication_material 'CrystalStructure 4.3 (Rigaku, 2019)'
_computing_structure_refinement 'SHELXL97 (Sheldrick, 2008)'
_computing_structure_solution 'Il Milione (Burla, et al., 2007)'
_diffrn_ambient_temperature 93
_diffrn_detector_area_resol_mean 10.000
_diffrn_measured_fraction_theta_full 0.997
_diffrn_measured_fraction_theta_max 0.997
_diffrn_measurement_device_type 'Rigaku R-AXIS RAPID'
_diffrn_measurement_method \w
_diffrn_radiation_type 'Cu K\a'
_diffrn_radiation_wavelength 1.54187
_diffrn_reflns_av_R_equivalents 0.0621
_diffrn_reflns_av_unetI/netI 0.0676
_diffrn_reflns_Laue_measured_fraction_full 0.000
_diffrn_reflns_Laue_measured_fraction_max 0.000
_diffrn_reflns_limit_h_max 13
_diffrn_reflns_limit_h_min -13
_diffrn_reflns_limit_k_max 15
_diffrn_reflns_limit_k_min -15
_diffrn_reflns_limit_l_max 29
_diffrn_reflns_limit_l_min -29
_diffrn_reflns_number 41269
_diffrn_reflns_point_group_measured_fraction_full 0.000
_diffrn_reflns_point_group_measured_fraction_max 0.000
_diffrn_reflns_theta_full 68.200
_diffrn_reflns_theta_max 68.200
_diffrn_reflns_theta_min 3.595
_diffrn_standards_number 0
_exptl_absorpt_coefficient_mu 3.190
_exptl_absorpt_correction_T_max 0.727
_exptl_absorpt_correction_T_min 0.499
_exptl_absorpt_correction_type multi-scan
_exptl_absorpt_process_details 'ABSCOR (Rigaku, 1995)'
_exptl_crystal_colour colorless
_exptl_crystal_density_diffrn 1.478
_exptl_crystal_density_method 'not measured'
_exptl_crystal_description block
_exptl_crystal_F_000 1696.00
_exptl_crystal_size_max 0.200
_exptl_crystal_size_mid 0.100
_exptl_crystal_size_min 0.100
_refine_diff_density_max 0.44
_refine_diff_density_min -0.39
_refine_ls_abs_structure_details 'Flack, H. D. (1983), Acta Cryst. A39, 876-881.  2990 Friedel Pairs'
_refine_ls_abs_structure_Flack 0.006(14)
_refine_ls_extinction_method none
_refine_ls_goodness_of_fit_ref 1.023
_refine_ls_hydrogen_treatment constr
_refine_ls_number_parameters 469
_refine_ls_number_reflns 6810
_refine_ls_number_restraints 0
_refine_ls_R_factor_all 0.0673
_refine_ls_R_factor_gt 0.0462
_refine_ls_shift/su_max 0.001
_refine_ls_structure_factor_coef Fsqd
_refine_ls_weighting_details 'w = 1/[\s^2^(Fo^2^)+(0.0238P)^2^+1.6837P] where P=(Fo^2^+2Fc^2^)/3'
_refine_ls_weighting_scheme calc
_refine_ls_wR_factor_gt 0.0758
_refine_ls_wR_factor_ref 0.0817
_reflns_number_gt 5377
_reflns_number_total 6810
_reflns_threshold_expression F^2^>2.0\s(F^2^)
_cod_data_source_file cs0c04057_si_002.cif
_cod_data_source_block 20200522kobayashi1
_cod_depositor_comments 'Adding full bibliography for 4518195.cif.'
_cod_original_cell_volume 3732.26(12)
_cod_database_code 4518195

loop_
_space_group_symop_id
_space_group_symop_operation_xyz
1 +X,+Y,+Z
2 1/2-X,-Y,1/2+Z
3 1/2+X,1/2-Y,-Z
4 -X,1/2+Y,1/2-Z

loop_
_atom_site_label
_atom_site_type_symbol
_atom_site_fract_x
_atom_site_fract_y
_atom_site_fract_z
_atom_site_U_iso_or_equiv
_atom_site_adp_type
_atom_site_occupancy
_atom_site_symmetry_multiplicity
_atom_site_calc_flag
_atom_site_refinement_flags
_atom_site_disorder_assembly
_atom_site_disorder_group
Br1 Br 1.25494(5) 0.50370(5) 0.74898(2) 0.06087(16) Uani 1 1 d . . .
Br2 Br 0.85627(5) 0.57249(4) 0.822250(19) 0.05225(16) Uani 1 1 d . . .
O1 O 0.7329(2) 0.74395(18) 0.45431(9) 0.0210(6) Uani 1 1 d . . .
O2 O 0.7066(2) 0.69939(19) 0.56529(10) 0.0262(7) Uani 1 1 d . . .
O3 O 0.9321(3) 0.2187(2) 0.57598(10) 0.0329(7) Uani 1 1 d . . .
O4 O 0.8217(2) 0.13899(18) 0.47715(10) 0.0277(7) Uani 1 1 d . . .
O5 O 0.6750(2) 0.0886(2) 0.53189(10) 0.0322(7) Uani 1 1 d . . .
O45 O 0.5682(2) 0.83827(19) 0.45726(10) 0.0270(6) Uani 1 1 d . . .
N1 N 0.8558(3) 0.8120(2) 0.57140(11) 0.0222(7) Uani 1 1 d . . .
N2 N 0.7164(3) 0.2551(2) 0.51791(12) 0.0248(8) Uani 1 1 d . . .
H2 H 0.6550 0.2813 0.5344 0.030 Uiso 1 1 calc R . .
N41 N 0.8816(3) 0.3659(2) 0.53656(12) 0.0235(8) Uani 1 1 d . . .
N43 N 0.7412(3) 0.8883(2) 0.49855(12) 0.0236(7) Uani 1 1 d . . .
H43 H 0.7215 0.9500 0.5073 0.028 Uiso 1 1 calc R . .
C2 C 0.7443(3) 0.4845(3) 0.50543(15) 0.0256(9) Uani 1 1 d . . .
H2A H 0.6744 0.4707 0.5283 0.031 Uiso 1 1 calc R . .
H2B H 0.7367 0.5519 0.4890 0.031 Uiso 1 1 calc R . .
C3 C 0.8524(3) 0.8431(3) 0.51347(14) 0.0210(8) Uani 1 1 d . . .
C5 C 0.9566(3) 0.9163(3) 0.51102(15) 0.0249(9) Uani 1 1 d . . .
H5A H 1.0311 0.8803 0.5038 0.030 Uiso 1 1 calc R . .
H5B H 0.9446 0.9674 0.4824 0.030 Uiso 1 1 calc R . .
C6 C 0.7842(3) 0.7398(3) 0.59164(15) 0.0232(9) Uani 1 1 d . . .
C7 C 1.0065(4) 0.6047(3) 0.39924(17) 0.0330(11) Uani 1 1 d . . .
H7 H 1.0452 0.6056 0.4335 0.040 Uiso 1 1 calc R . .
C8 C 0.9276(3) 0.7747(3) 0.42163(15) 0.0266(10) Uani 1 1 d . . .
H8A H 0.8926 0.8309 0.4010 0.032 Uiso 1 1 calc R . .
H8B H 1.0075 0.7953 0.4330 0.032 Uiso 1 1 calc R . .
C9 C 0.9257(4) 0.6218(3) 0.71513(17) 0.0321(11) Uani 1 1 d . . .
H9 H 0.9972 0.5894 0.7246 0.039 Uiso 1 1 calc R . .
C10 C 0.8343(4) 0.6293(3) 0.75213(16) 0.0313(10) Uani 1 1 d . . .
C11 C 0.8579(4) 0.4747(3) 0.53804(15) 0.0261(9) Uani 1 1 d . . .
H11A H 0.9226 0.5130 0.5209 0.031 Uiso 1 1 calc R . .
H11B H 0.8471 0.4985 0.5759 0.031 Uiso 1 1 calc R . .
C12 C 0.7157(3) 0.7159(3) 0.68796(15) 0.0271(10) Uani 1 1 d . . .
H12 H 0.6438 0.7475 0.6784 0.033 Uiso 1 1 calc R . .
C13 C 0.9377(3) 0.6859(3) 0.38487(15) 0.0246(10) Uani 1 1 d . . .
C14 C 0.7610(4) 0.4044(3) 0.46228(14) 0.0272(9) Uani 1 1 d . . .
H14A H 0.8171 0.4267 0.4340 0.033 Uiso 1 1 calc R . .
H14B H 0.6853 0.3869 0.4448 0.033 Uiso 1 1 calc R . .
C15 C 0.8785(3) 0.2330(3) 0.46262(14) 0.0234(9) Uani 1 1 d . . .
H15 H 0.9610 0.2311 0.4767 0.028 Uiso 1 1 calc R . .
C16 C 1.0121(3) 0.3638(3) 0.61640(16) 0.0256(10) Uani 1 1 d . . .
C17 C 0.9391(4) 0.3098(3) 0.57504(15) 0.0265(10) Uani 1 1 d . . .
C18 C 0.8103(3) 0.3156(3) 0.49447(16) 0.0235(9) Uani 1 1 d . . .
C19 C 0.8050(3) 0.7094(3) 0.65006(15) 0.0234(9) Uani 1 1 d . . .
C20 C 0.7318(3) 0.1560(3) 0.51206(15) 0.0263(9) Uani 1 1 d . . .
C21 C 1.0830(3) 0.4458(3) 0.60396(16) 0.0278(10) Uani 1 1 d . . .
H21 H 1.0816 0.4736 0.5684 0.033 Uiso 1 1 calc R . .
C22 C 0.8538(3) 0.7562(3) 0.47231(13) 0.0214(9) Uani 1 1 d . . .
H22 H 0.8809 0.6935 0.4907 0.026 Uiso 1 1 calc R . .
C23 C 1.1550(4) 0.4471(3) 0.69447(17) 0.0386(11) Uani 1 1 d . . .
C24 C 0.8836(3) 0.2408(3) 0.40086(15) 0.0300(10) Uani 1 1 d . . .
H24A H 0.8076 0.2188 0.3853 0.036 Uiso 1 1 calc R . .
H24B H 0.8960 0.3117 0.3904 0.036 Uiso 1 1 calc R . .
C25 C 1.0850(4) 0.2223(3) 0.36000(16) 0.0339(11) Uani 1 1 d . . .
H25 H 1.0911 0.2933 0.3598 0.041 Uiso 1 1 calc R . .
C26 C 0.9745(4) 0.0733(3) 0.37641(15) 0.0338(10) Uani 1 1 d . . .
H26 H 0.9041 0.0413 0.3877 0.041 Uiso 1 1 calc R . .
C27 C 1.1557(4) 0.4869(3) 0.64361(17) 0.0322(10) Uani 1 1 d . . .
H27 H 1.2052 0.5421 0.6352 0.039 Uiso 1 1 calc R . .
C28 C 0.9099(4) 0.6630(3) 0.66381(16) 0.0284(10) Uani 1 1 d . . .
H28 H 0.9716 0.6594 0.6379 0.034 Uiso 1 1 calc R . .
C29 C 0.9379(4) 0.8730(3) 0.60341(15) 0.0282(10) Uani 1 1 d . . .
H29A H 1.0123 0.8366 0.6102 0.034 Uiso 1 1 calc R . .
H29B H 0.9029 0.8928 0.6387 0.034 Uiso 1 1 calc R . .
C30 C 0.9577(4) 0.9638(3) 0.56696(15) 0.0302(10) Uani 1 1 d . . .
H30A H 0.8937 1.0136 0.5710 0.036 Uiso 1 1 calc R . .
H30B H 1.0340 0.9964 0.5747 0.036 Uiso 1 1 calc R . .
C31 C 1.0163(4) 0.3250(3) 0.66859(17) 0.0325(10) Uani 1 1 d . . .
H31 H 0.9698 0.2680 0.6771 0.039 Uiso 1 1 calc R . .
C32 C 1.1795(4) 0.1640(4) 0.34282(16) 0.0398(12) Uani 1 1 d . . .
H32 H 1.2502 0.1954 0.3313 0.048 Uiso 1 1 calc R . .
C33 C 0.7302(4) 0.6770(3) 0.73967(15) 0.0319(10) Uani 1 1 d . . .
H33 H 0.6696 0.6830 0.7661 0.038 Uiso 1 1 calc R . .
C34 C 1.1710(4) 0.0611(4) 0.34249(16) 0.0395(12) Uani 1 1 d . . .
H34 H 1.2358 0.0216 0.3308 0.047 Uiso 1 1 calc R . .
C35 C 0.8838(4) 0.6822(4) 0.33458(17) 0.0473(13) Uani 1 1 d . . .
H35 H 0.8356 0.7364 0.3232 0.057 Uiso 1 1 calc R . .
C36 C 1.0691(4) 0.0157(3) 0.35897(16) 0.0379(11) Uani 1 1 d . . .
H36 H 1.0631 -0.0553 0.3585 0.045 Uiso 1 1 calc R . .
C37 C 1.0861(4) 0.3666(3) 0.70853(17) 0.0375(11) Uani 1 1 d . . .
H37 H 1.0865 0.3406 0.7445 0.045 Uiso 1 1 calc R . .
C38 C 1.0214(4) 0.5227(3) 0.36594(19) 0.0413(12) Uani 1 1 d . . .
H38 H 1.0682 0.4677 0.3775 0.050 Uiso 1 1 calc R . .
C39 C 0.9677(4) 0.5213(4) 0.3158(2) 0.0541(14) Uani 1 1 d . . .
H39 H 0.9783 0.4658 0.2921 0.065 Uiso 1 1 calc R . .
C40 C 0.8991(5) 0.6004(4) 0.30040(19) 0.0651(17) Uani 1 1 d . . .
H40 H 0.8615 0.5994 0.2659 0.078 Uiso 1 1 calc R . .
C42 C 0.9819(4) 0.1771(3) 0.37744(15) 0.0277(10) Uani 1 1 d . . .
C44 C 0.6705(4) 0.8264(3) 0.46978(15) 0.0240(9) Uani 1 1 d . . .

loop_
_atom_site_aniso_label
_atom_site_aniso_U_11
_atom_site_aniso_U_22
_atom_site_aniso_U_33
_atom_site_aniso_U_23
_atom_site_aniso_U_13
_atom_site_aniso_U_12
Br1 0.0597(3) 0.0674(4) 0.0555(3) -0.0091(3) -0.0282(3) -0.0116(3)
Br2 0.0686(4) 0.0596(3) 0.0286(2) 0.0122(3) -0.0044(3) -0.0010(3)
O1 0.0218(14) 0.0180(15) 0.0232(13) -0.0031(11) -0.0026(12) -0.0010(13)
O2 0.0247(15) 0.0249(17) 0.0289(15) -0.0020(13) -0.0001(12) -0.0075(12)
O3 0.0457(19) 0.0164(17) 0.0366(17) 0.0002(13) -0.0049(14) 0.0005(14)
O4 0.0377(17) 0.0135(15) 0.0319(15) -0.0024(12) 0.0078(13) 0.0018(13)
O5 0.0398(17) 0.0185(16) 0.0383(16) -0.0029(13) 0.0078(13) -0.0048(14)
O45 0.0218(15) 0.0264(17) 0.0327(15) 0.0003(13) -0.0024(13) 0.0010(13)
N1 0.0262(18) 0.0166(18) 0.0237(16) -0.0004(14) -0.0009(16) -0.0025(16)
N2 0.0239(19) 0.0144(19) 0.036(2) -0.0039(15) 0.0024(14) 0.0008(15)
N41 0.0278(19) 0.0147(19) 0.0279(18) -0.0021(14) -0.0026(15) 0.0014(15)
N43 0.0250(17) 0.0129(17) 0.0328(18) -0.0033(15) -0.0071(18) 0.0025(14)
C2 0.028(2) 0.015(2) 0.034(2) 0.0020(18) -0.0033(19) 0.0046(18)
C3 0.024(2) 0.015(2) 0.023(2) 0.0041(16) 0.0021(18) -0.0024(18)
C5 0.029(2) 0.014(2) 0.032(2) 0.0012(19) -0.0011(18) -0.0054(18)
C6 0.028(2) 0.016(2) 0.025(2) 0.0028(18) 0.0020(18) 0.0064(19)
C7 0.036(3) 0.028(3) 0.034(2) -0.005(2) -0.008(2) 0.000(2)
C8 0.028(2) 0.024(2) 0.029(2) 0.0038(19) -0.0001(19) -0.0033(19)
C9 0.034(2) 0.024(3) 0.038(3) 0.002(2) -0.007(2) 0.004(2)
C10 0.040(3) 0.028(2) 0.026(2) 0.001(2) -0.005(2) -0.002(2)
C11 0.034(2) 0.008(2) 0.036(2) -0.0021(17) -0.002(2) -0.0018(18)
C12 0.029(2) 0.023(2) 0.029(2) 0.0001(19) 0.0004(18) -0.0015(18)
C13 0.022(2) 0.027(3) 0.025(2) 0.0000(19) 0.0013(17) -0.0079(19)
C14 0.031(2) 0.023(2) 0.028(2) -0.0020(18) -0.0036(19) 0.007(2)
C15 0.024(2) 0.017(2) 0.029(2) 0.0004(17) 0.0017(18) 0.0026(18)
C16 0.028(2) 0.021(2) 0.027(2) 0.0011(19) -0.0021(18) 0.0046(19)
C17 0.029(2) 0.022(3) 0.029(2) 0.0016(19) -0.0012(19) 0.002(2)
C18 0.026(2) 0.015(2) 0.029(2) -0.0029(19) -0.0020(18) 0.0023(17)
C19 0.030(2) 0.015(2) 0.025(2) -0.0027(18) -0.0011(18) -0.0002(18)
C20 0.030(2) 0.024(3) 0.025(2) -0.0023(18) -0.0049(19) 0.000(2)
C21 0.032(2) 0.023(3) 0.028(2) -0.0018(19) 0.0026(19) 0.004(2)
C22 0.022(2) 0.019(2) 0.0241(19) 0.0021(17) -0.0035(18) 0.0008(19)
C23 0.038(3) 0.036(3) 0.042(3) -0.005(2) -0.013(2) 0.003(2)
C24 0.038(3) 0.022(2) 0.030(2) -0.0008(19) 0.000(2) 0.004(2)
C25 0.039(3) 0.025(3) 0.038(2) -0.006(2) 0.004(2) -0.003(2)
C26 0.042(3) 0.027(3) 0.031(2) -0.003(2) 0.008(2) 0.003(2)
C27 0.027(2) 0.022(2) 0.047(3) -0.002(2) -0.003(2) -0.004(2)
C28 0.029(2) 0.025(2) 0.031(2) 0.0002(19) -0.0011(18) 0.000(2)
C29 0.035(2) 0.024(3) 0.026(2) -0.0003(19) -0.0059(19) -0.008(2)
C30 0.036(3) 0.020(2) 0.035(2) 0.0026(18) -0.006(2) -0.0092(19)
C31 0.035(2) 0.026(3) 0.037(3) 0.002(2) -0.006(2) 0.001(2)
C32 0.030(3) 0.049(3) 0.040(3) -0.013(2) 0.004(2) 0.000(2)
C33 0.033(2) 0.034(3) 0.028(2) -0.004(2) 0.005(2) -0.003(2)
C34 0.046(3) 0.044(3) 0.028(2) -0.005(2) 0.002(2) 0.017(3)
C35 0.052(3) 0.061(3) 0.029(2) -0.003(2) -0.013(2) 0.007(3)
C36 0.055(3) 0.024(3) 0.034(2) -0.001(2) 0.008(2) 0.007(2)
C37 0.043(3) 0.036(3) 0.034(3) 0.002(2) -0.010(2) 0.005(2)
C38 0.038(3) 0.031(3) 0.054(3) -0.013(2) 0.009(2) -0.003(2)
C39 0.048(3) 0.059(4) 0.056(4) -0.026(3) 0.015(3) -0.010(3)
C40 0.072(4) 0.091(5) 0.032(3) -0.026(3) -0.019(3) -0.001(4)
C42 0.033(2) 0.026(3) 0.024(2) -0.0008(19) -0.0051(19) 0.005(2)
C44 0.033(2) 0.015(2) 0.024(2) 0.0067(17) 0.0056(18) -0.0012(19)

loop_
_atom_type_symbol
_atom_type_description
_atom_type_scat_dispersion_real
_atom_type_scat_dispersion_imag
_atom_type_scat_source
C C 0.0181 0.0091
;
International Tables for Crystallography
(Vol. C, Tables 4.2.6.8 and 6.1.1.4)
;
H H 0.0000 0.0000
;
International Tables for Crystallography
(Vol. C, Table 6.1.1.4)
;
Br Br -0.6763 1.2805
;
International Tables for Crystallography
(Vol. C, Tables 4.2.6.8 and 6.1.1.4)
;
O O 0.0492 0.0322
;
International Tables for Crystallography
(Vol. C, Tables 4.2.6.8 and 6.1.1.4)
;
N N 0.0311 0.0180
;
International Tables for Crystallography
(Vol. C, Tables 4.2.6.8 and 6.1.1.4)
;

loop_
_geom_angle_atom_site_label_1
_geom_angle_atom_site_label_2
_geom_angle_atom_site_label_3
_geom_angle
_geom_angle_site_symmetry_1
_geom_angle_site_symmetry_3
_geom_angle_publ_flag
C44 O1 C22 108.5(3) . . ?
C20 O4 C15 110.3(3) . . ?
C6 N1 C29 125.4(3) . . ?
C6 N1 C3 122.3(3) . . ?
C29 N1 C3 112.1(3) . . ?
C20 N2 C18 114.0(3) . . ?
C20 N2 H2 123.0 . . ?
C18 N2 H2 123.0 . . ?
C17 N41 C18 119.8(3) . . ?
C17 N41 C11 127.3(3) . . ?
C18 N41 C11 111.4(3) . . ?
C44 N43 C3 113.4(3) . . ?
C44 N43 H43 123.3 . . ?
C3 N43 H43 123.3 . . ?
C14 C2 C11 101.6(3) . . ?
C14 C2 H2A 111.5 . . ?
C11 C2 H2A 111.5 . . ?
C14 C2 H2B 111.5 . . ?
C11 C2 H2B 111.5 . . ?
H2A C2 H2B 109.3 . . ?
N43 C3 N1 112.5(3) . . ?
N43 C3 C5 113.5(3) . . ?
N1 C3 C5 101.2(3) . . ?
N43 C3 C22 99.0(3) . . ?
N1 C3 C22 114.8(3) . . ?
C5 C3 C22 116.4(3) . . ?
C30 C5 C3 103.7(3) . . ?
C30 C5 H5A 111.0 . . ?
C3 C5 H5A 111.0 . . ?
C30 C5 H5B 111.0 . . ?
C3 C5 H5B 111.0 . . ?
H5A C5 H5B 109.0 . . ?
O2 C6 N1 123.6(3) . . ?
O2 C6 C19 119.9(4) . . ?
N1 C6 C19 116.4(3) . . ?
C38 C7 C13 122.7(4) . . ?
C38 C7 H7 118.7 . . ?
C13 C7 H7 118.7 . . ?
C13 C8 C22 114.1(3) . . ?
C13 C8 H8A 108.7 . . ?
C22 C8 H8A 108.7 . . ?
C13 C8 H8B 108.7 . . ?
C22 C8 H8B 108.7 . . ?
H8A C8 H8B 107.6 . . ?
C10 C9 C28 118.1(4) . . ?
C10 C9 H9 120.9 . . ?
C28 C9 H9 120.9 . . ?
C33 C10 C9 122.2(4) . . ?
C33 C10 Br2 119.9(3) . . ?
C9 C10 Br2 117.9(3) . . ?
N41 C11 C2 103.0(3) . . ?
N41 C11 H11A 111.2 . . ?
C2 C11 H11A 111.2 . . ?
N41 C11 H11B 111.2 . . ?
C2 C11 H11B 111.2 . . ?
H11A C11 H11B 109.1 . . ?
C19 C12 C33 120.6(4) . . ?
C19 C12 H12 119.7 . . ?
C33 C12 H12 119.7 . . ?
C35 C13 C7 116.9(4) . . ?
C35 C13 C8 122.4(4) . . ?
C7 C13 C8 120.6(4) . . ?
C2 C14 C18 103.3(3) . . ?
C2 C14 H14A 111.1 . . ?
C18 C14 H14A 111.1 . . ?
C2 C14 H14B 111.1 . . ?
C18 C14 H14B 111.1 . . ?
H14A C14 H14B 109.1 . . ?
O4 C15 C24 108.7(3) . . ?
O4 C15 C18 105.4(3) . . ?
C24 C15 C18 118.1(3) . . ?
O4 C15 H15 108.1 . . ?
C24 C15 H15 108.1 . . ?
C18 C15 H15 108.1 . . ?
C31 C16 C21 118.5(4) . . ?
C31 C16 C17 117.9(4) . . ?
C21 C16 C17 123.3(4) . . ?
O3 C17 N41 121.7(4) . . ?
O3 C17 C16 120.2(4) . . ?
N41 C17 C16 118.0(3) . . ?
N2 C18 N41 112.2(3) . . ?
N2 C18 C14 111.3(3) . . ?
N41 C18 C14 102.2(3) . . ?
N2 C18 C15 99.9(3) . . ?
N41 C18 C15 113.6(3) . . ?
C14 C18 C15 118.0(3) . . ?
C12 C19 C28 119.8(3) . . ?
C12 C19 C6 120.6(3) . . ?
C28 C19 C6 119.1(3) . . ?
O5 C20 N2 128.3(4) . . ?
O5 C20 O4 122.3(4) . . ?
N2 C20 O4 109.4(3) . . ?
C27 C21 C16 120.0(4) . . ?
C27 C21 H21 120.0 . . ?
C16 C21 H21 120.0 . . ?
O1 C22 C8 106.9(3) . . ?
O1 C22 C3 105.9(3) . . ?
C8 C22 C3 114.9(3) . . ?
O1 C22 H22 109.6 . . ?
C8 C22 H22 109.6 . . ?
C3 C22 H22 109.6 . . ?
C27 C23 C37 122.7(4) . . ?
C27 C23 Br1 119.2(3) . . ?
C37 C23 Br1 118.1(3) . . ?
C42 C24 C15 111.6(3) . . ?
C42 C24 H24A 109.3 . . ?
C15 C24 H24A 109.3 . . ?
C42 C24 H24B 109.3 . . ?
C15 C24 H24B 109.3 . . ?
H24A C24 H24B 108.0 . . ?
C42 C25 C32 120.3(4) . . ?
C42 C25 H25 119.9 . . ?
C32 C25 H25 119.9 . . ?
C36 C26 C42 120.7(4) . . ?
C36 C26 H26 119.7 . . ?
C42 C26 H26 119.7 . . ?
C23 C27 C21 119.2(4) . . ?
C23 C27 H27 120.4 . . ?
C21 C27 H27 120.4 . . ?
C19 C28 C9 120.7(4) . . ?
C19 C28 H28 119.7 . . ?
C9 C28 H28 119.7 . . ?
N1 C29 C30 102.7(3) . . ?
N1 C29 H29A 111.2 . . ?
C30 C29 H29A 111.2 . . ?
N1 C29 H29B 111.2 . . ?
C30 C29 H29B 111.2 . . ?
H29A C29 H29B 109.1 . . ?
C5 C30 C29 101.6(3) . . ?
C5 C30 H30A 111.5 . . ?
C29 C30 H30A 111.5 . . ?
C5 C30 H30B 111.5 . . ?
C29 C30 H30B 111.5 . . ?
H30A C30 H30B 109.3 . . ?
C37 C31 C16 121.9(4) . . ?
C37 C31 H31 119.0 . . ?
C16 C31 H31 119.0 . . ?
C34 C32 C25 120.3(4) . . ?
C34 C32 H32 119.9 . . ?
C25 C32 H32 119.9 . . ?
C10 C33 C12 118.6(4) . . ?
C10 C33 H33 120.7 . . ?
C12 C33 H33 120.7 . . ?
C36 C34 C32 120.0(4) . . ?
C36 C34 H34 120.0 . . ?
C32 C34 H34 120.0 . . ?
C13 C35 C40 120.9(4) . . ?
C13 C35 H35 119.5 . . ?
C40 C35 H35 119.5 . . ?
C34 C36 C26 120.1(4) . . ?
C34 C36 H36 119.9 . . ?
C26 C36 H36 119.9 . . ?
C23 C37 C31 117.7(4) . . ?
C23 C37 H37 121.2 . . ?
C31 C37 H37 121.2 . . ?
C39 C38 C7 119.3(5) . . ?
C39 C38 H38 120.4 . . ?
C7 C38 H38 120.4 . . ?
C40 C39 C38 119.4(5) . . ?
C40 C39 H39 120.3 . . ?
C38 C39 H39 120.3 . . ?
C39 C40 C35 120.8(4) . . ?
C39 C40 H40 119.6 . . ?
C35 C40 H40 119.6 . . ?
C25 C42 C26 118.6(4) . . ?
C25 C42 C24 119.8(4) . . ?
C26 C42 C24 121.4(4) . . ?
O45 C44 N43 128.5(4) . . ?
O45 C44 O1 122.2(4) . . ?
N43 C44 O1 109.3(3) . . ?

loop_
_geom_bond_atom_site_label_1
_geom_bond_atom_site_label_2
_geom_bond_distance
_geom_bond_site_symmetry_2
_geom_bond_publ_flag
Br1 C23 1.913(4) . ?
Br2 C10 1.900(4) . ?
O1 C44 1.363(4) . ?
O1 C22 1.454(4) . ?
O2 C6 1.221(4) . ?
O3 C17 1.218(4) . ?
O4 C20 1.355(4) . ?
O4 C15 1.455(4) . ?
O5 C20 1.210(4) . ?
O45 C44 1.214(4) . ?
N1 C6 1.356(5) . ?
N1 C29 1.467(5) . ?
N1 C3 1.484(4) . ?
N2 C20 1.342(5) . ?
N2 C18 1.458(4) . ?
N2 H2 0.8800 . ?
N41 C17 1.373(5) . ?
N41 C18 1.476(4) . ?
N41 C11 1.477(4) . ?
N43 C44 1.352(4) . ?
N43 C3 1.449(4) . ?
N43 H43 0.8800 . ?
C2 C14 1.518(5) . ?
C2 C11 1.527(5) . ?
C2 H2A 0.9900 . ?
C2 H2B 0.9900 . ?
C3 C5 1.537(5) . ?
C3 C22 1.540(5) . ?
C5 C30 1.514(5) . ?
C5 H5A 0.9900 . ?
C5 H5B 0.9900 . ?
C6 C19 1.512(5) . ?
C7 C38 1.378(5) . ?
C7 C13 1.383(5) . ?
C7 H7 0.9500 . ?
C8 C13 1.494(5) . ?
C8 C22 1.523(5) . ?
C8 H8A 0.9900 . ?
C8 H8B 0.9900 . ?
C9 C10 1.385(5) . ?
C9 C28 1.388(5) . ?
C9 H9 0.9500 . ?
C10 C33 1.379(5) . ?
C11 H11A 0.9900 . ?
C11 H11B 0.9900 . ?
C12 C19 1.381(5) . ?
C12 C33 1.383(5) . ?
C12 H12 0.9500 . ?
C13 C35 1.381(5) . ?
C14 C18 1.532(5) . ?
C14 H14A 0.9900 . ?
C14 H14B 0.9900 . ?
C15 C24 1.523(5) . ?
C15 C18 1.559(5) . ?
C15 H15 1.0000 . ?
C16 C31 1.385(5) . ?
C16 C21 1.393(5) . ?
C16 C17 1.498(5) . ?
C19 C28 1.386(5) . ?
C21 C27 1.391(5) . ?
C21 H21 0.9500 . ?
C22 H22 1.0000 . ?
C23 C27 1.358(5) . ?
C23 C37 1.373(6) . ?
C24 C42 1.518(5) . ?
C24 H24A 0.9900 . ?
C24 H24B 0.9900 . ?
C25 C42 1.386(5) . ?
C25 C32 1.394(5) . ?
C25 H25 0.9500 . ?
C26 C36 1.390(5) . ?
C26 C42 1.388(6) . ?
C26 H26 0.9500 . ?
C27 H27 0.9500 . ?
C28 H28 0.9500 . ?
C29 C30 1.523(5) . ?
C29 H29A 0.9900 . ?
C29 H29B 0.9900 . ?
C30 H30A 0.9900 . ?
C30 H30B 0.9900 . ?
C31 C37 1.380(5) . ?
C31 H31 0.9500 . ?
C32 C34 1.375(6) . ?
C32 H32 0.9500 . ?
C33 H33 0.9500 . ?
C34 C36 1.369(6) . ?
C34 H34 0.9500 . ?
C35 C40 1.389(6) . ?
C35 H35 0.9500 . ?
C36 H36 0.9500 . ?
C37 H37 0.9500 . ?
C38 C39 1.376(6) . ?
C38 H38 0.9500 . ?
C39 C40 1.366(6) . ?
C39 H39 0.9500 . ?
C40 H40 0.9500 . ?

loop_
_geom_hbond_atom_site_label_D
_geom_hbond_atom_site_label_H
_geom_hbond_atom_site_label_A
_geom_hbond_site_symmetry_D
_geom_hbond_site_symmetry_H
_geom_hbond_site_symmetry_A
_geom_hbond_distance_DA
_geom_hbond_distance_DH
_geom_hbond_distance_HA
_geom_hbond_angle_DHA
_geom_hbond_publ_flag
N43 H43 O5 . . 1_565 2.895(4) 0.880 2.016 176.7 no

loop_
_geom_torsion_atom_site_label_1
_geom_torsion_atom_site_label_2
_geom_torsion_atom_site_label_3
_geom_torsion_atom_site_label_4
_geom_torsion
_geom_torsion_site_symmetry_1
_geom_torsion_site_symmetry_2
_geom_torsion_site_symmetry_3
_geom_torsion_site_symmetry_4
_geom_torsion_publ_flag
C44 N43 C3 N1 -103.3(4) . . . . ?
C44 N43 C3 C5 142.5(3) . . . . ?
C44 N43 C3 C22 18.4(4) . . . . ?
C6 N1 C3 N43 64.1(4) . . . . ?
C29 N1 C3 N43 -111.7(3) . . . . ?
C6 N1 C3 C5 -174.4(3) . . . . ?
C29 N1 C3 C5 9.8(4) . . . . ?
C6 N1 C3 C22 -48.1(5) . . . . ?
C29 N1 C3 C22 136.1(3) . . . . ?
N43 C3 C5 C30 88.0(3) . . . . ?
N1 C3 C5 C30 -32.8(3) . . . . ?
C22 C3 C5 C30 -158.0(3) . . . . ?
C29 N1 C6 O2 170.3(4) . . . . ?
C3 N1 C6 O2 -4.9(5) . . . . ?
C29 N1 C6 C19 -10.2(5) . . . . ?
C3 N1 C6 C19 174.6(3) . . . . ?
C28 C9 C10 C33 -0.8(6) . . . . ?
C28 C9 C10 Br2 179.8(3) . . . . ?
C17 N41 C11 C2 -150.7(4) . . . . ?
C18 N41 C11 C2 15.0(4) . . . . ?
C14 C2 C11 N41 -35.5(4) . . . . ?
C38 C7 C13 C35 -0.6(6) . . . . ?
C38 C7 C13 C8 -177.9(4) . . . . ?
C22 C8 C13 C35 110.0(4) . . . . ?
C22 C8 C13 C7 -72.9(5) . . . . ?
C11 C2 C14 C18 43.3(4) . . . . ?
C20 O4 C15 C24 -127.2(3) . . . . ?
C20 O4 C15 C18 0.3(4) . . . . ?
C18 N41 C17 O3 -0.9(6) . . . . ?
C11 N41 C17 O3 163.7(4) . . . . ?
C18 N41 C17 C16 178.9(3) . . . . ?
C11 N41 C17 C16 -16.4(6) . . . . ?
C31 C16 C17 O3 -35.1(6) . . . . ?
C21 C16 C17 O3 139.5(4) . . . . ?
C31 C16 C17 N41 145.0(4) . . . . ?
C21 C16 C17 N41 -40.3(5) . . . . ?
C20 N2 C18 N41 -110.6(3) . . . . ?
C20 N2 C18 C14 135.5(3) . . . . ?
C20 N2 C18 C15 10.1(4) . . . . ?
C17 N41 C18 N2 59.2(4) . . . . ?
C11 N41 C18 N2 -107.8(3) . . . . ?
C17 N41 C18 C14 178.5(3) . . . . ?
C11 N41 C18 C14 11.6(4) . . . . ?
C17 N41 C18 C15 -53.2(4) . . . . ?
C11 N41 C18 C15 139.8(3) . . . . ?
C2 C14 C18 N2 86.1(4) . . . . ?
C2 C14 C18 N41 -33.8(4) . . . . ?
C2 C14 C18 C15 -159.3(3) . . . . ?
O4 C15 C18 N2 -5.8(3) . . . . ?
C24 C15 C18 N2 115.8(3) . . . . ?
O4 C15 C18 N41 113.9(3) . . . . ?
C24 C15 C18 N41 -124.5(4) . . . . ?
O4 C15 C18 C14 -126.5(3) . . . . ?
C24 C15 C18 C14 -4.9(5) . . . . ?
C33 C12 C19 C28 0.3(6) . . . . ?
C33 C12 C19 C6 172.2(4) . . . . ?
O2 C6 C19 C12 -57.6(5) . . . . ?
N1 C6 C19 C12 122.8(4) . . . . ?
O2 C6 C19 C28 114.3(4) . . . . ?
N1 C6 C19 C28 -65.2(5) . . . . ?
C18 N2 C20 O5 171.9(4) . . . . ?
C18 N2 C20 O4 -10.7(4) . . . . ?
C15 O4 C20 O5 -176.4(3) . . . . ?
C15 O4 C20 N2 6.1(4) . . . . ?
C31 C16 C21 C27 -0.1(6) . . . . ?
C17 C16 C21 C27 -174.7(4) . . . . ?
C44 O1 C22 C8 -108.8(3) . . . . ?
C44 O1 C22 C3 14.2(3) . . . . ?
C13 C8 C22 O1 -68.5(4) . . . . ?
C13 C8 C22 C3 174.2(3) . . . . ?
N43 C3 C22 O1 -18.7(3) . . . . ?
N1 C3 C22 O1 101.3(3) . . . . ?
C5 C3 C22 O1 -140.8(3) . . . . ?
N43 C3 C22 C8 99.1(3) . . . . ?
N1 C3 C22 C8 -140.9(3) . . . . ?
C5 C3 C22 C8 -22.9(5) . . . . ?
O4 C15 C24 C42 -78.2(4) . . . . ?
C18 C15 C24 C42 161.9(3) . . . . ?
C37 C23 C27 C21 0.7(6) . . . . ?
Br1 C23 C27 C21 -180.0(3) . . . . ?
C16 C21 C27 C23 -1.1(6) . . . . ?
C12 C19 C28 C9 0.9(6) . . . . ?
C6 C19 C28 C9 -171.2(4) . . . . ?
C10 C9 C28 C19 -0.6(6) . . . . ?
C6 N1 C29 C30 -158.9(3) . . . . ?
C3 N1 C29 C30 16.7(4) . . . . ?
C3 C5 C30 C29 43.6(4) . . . . ?
N1 C29 C30 C5 -36.5(4) . . . . ?
C21 C16 C31 C37 1.6(6) . . . . ?
C17 C16 C31 C37 176.5(4) . . . . ?
C42 C25 C32 C34 0.7(6) . . . . ?
C9 C10 C33 C12 1.9(6) . . . . ?
Br2 C10 C33 C12 -178.7(3) . . . . ?
C19 C12 C33 C10 -1.6(6) . . . . ?
C25 C32 C34 C36 0.1(6) . . . . ?
C7 C13 C35 C40 -0.1(7) . . . . ?
C8 C13 C35 C40 177.1(4) . . . . ?
C32 C34 C36 C26 -0.4(6) . . . . ?
C42 C26 C36 C34 -0.1(6) . . . . ?
C27 C23 C37 C31 0.7(6) . . . . ?
Br1 C23 C37 C31 -178.6(3) . . . . ?
C16 C31 C37 C23 -1.9(6) . . . . ?
C13 C7 C38 C39 1.2(6) . . . . ?
C7 C38 C39 C40 -1.2(7) . . . . ?
C38 C39 C40 C35 0.5(8) . . . . ?
C13 C35 C40 C39 0.2(8) . . . . ?
C32 C25 C42 C26 -1.2(6) . . . . ?
C32 C25 C42 C24 174.5(3) . . . . ?
C36 C26 C42 C25 0.9(6) . . . . ?
C36 C26 C42 C24 -174.7(4) . . . . ?
C15 C24 C42 C25 -103.4(4) . . . . ?
C15 C24 C42 C26 72.1(5) . . . . ?
C3 N43 C44 O45 170.4(4) . . . . ?
C3 N43 C44 O1 -10.9(4) . . . . ?
C22 O1 C44 O45 175.9(3) . . . . ?
C22 O1 C44 N43 -2.9(4) . . . . ?
